data_7123530
loop_
_publ_author_name
'Babu, Ramavath'
'Vardhaman, Anil Kumar'
'Dhavale, Vishal M.'
'Giribabu, Lingamallu'
'Singh, Surya Prakash'

_publ_section_title
;
 MA2CoBr4: lead-free cobalt-based perovskite for electrochemical
 conversion of water to oxygen
;
_journal_name_full 'Chemical Communications'
_journal_paper_doi 10.1039/C9CC00878K
_journal_year 2019
_chemical_formula_moiety 'Br4 Co 2-, 2(C H6 N +)'
_chemical_formula_sum 'C2 H12 Br4 Co N2'
_chemical_formula_weight 442.71
_chemical_name_systematic MA2CoBr4
_chemical_properties_physical Air-sensitive
_space_group_crystal_system monoclinic
_space_group_IT_number 14
_space_group_name_Hall '-P 2ybc'
_space_group_name_H-M_alt 'P 1 21/c 1'
_symmetry_space_group_name_Hall '-P 2ybc'
_symmetry_space_group_name_H-M 'P 1 21/c 1'
_atom_sites_solution_hydrogens mixed
_audit_creation_method SHELXL-2014/7
_audit_update_record
;
2018-10-11 deposited with the CCDC.    2019-05-23 downloaded from the CCDC.
;
_cell_angle_alpha 90
_cell_angle_beta 96.419(13)
_cell_angle_gamma 90
_cell_formula_units_Z 4
_cell_length_a 7.946(4)
_cell_length_b 13.016(6)
_cell_length_c 11.246(4)
_cell_measurement_reflns_used 9819
_cell_measurement_temperature 100(2)
_cell_measurement_theta_max 28.78
_cell_measurement_theta_min 2.40
_cell_volume 1155.8(9)
_computing_cell_refinement '<i>SAINT</i> (Bruker, 2016)'
_computing_data_collection '<i>APEX3</i> (Bruker, 2016)'
_computing_data_reduction 'Bruker SAINT'
_computing_molecular_graphics 'Bruker SHELXTL'
_computing_publication_material 'Bruker SHELXTL'
_computing_structure_refinement '<i>SHELXL2014</i> (Sheldrick, 2015)'
_computing_structure_solution '<i>SHELXT</i> (Sheldrick, 2015)'
_diffrn_ambient_temperature 100(2)
_diffrn_measured_fraction_theta_full 1.000
_diffrn_measured_fraction_theta_max 0.997
_diffrn_measurement_device_type 'Bruker D8 QUEST PHOTON-100'
_diffrn_measurement_method '\w and \f'
_diffrn_radiation_type MoK\a
_diffrn_radiation_wavelength 0.71073
_diffrn_reflns_av_R_equivalents 0.0789
_diffrn_reflns_av_unetI/netI 0.0388
_diffrn_reflns_Laue_measured_fraction_full 1.000
_diffrn_reflns_Laue_measured_fraction_max 0.997
_diffrn_reflns_limit_h_max 10
_diffrn_reflns_limit_h_min -10
_diffrn_reflns_limit_k_max 17
_diffrn_reflns_limit_k_min -17
_diffrn_reflns_limit_l_max 14
_diffrn_reflns_limit_l_min -14
_diffrn_reflns_number 31945
_diffrn_reflns_point_group_measured_fraction_full 1.000
_diffrn_reflns_point_group_measured_fraction_max 0.997
_diffrn_reflns_theta_full 25.242
_diffrn_reflns_theta_max 28.302
_diffrn_reflns_theta_min 2.402
_exptl_absorpt_coefficient_mu 15.255
_exptl_absorpt_correction_T_max 0.7457
_exptl_absorpt_correction_T_min 0.2475
_exptl_absorpt_correction_type multi-scan
_exptl_absorpt_process_details 'SADABS, Bruker, 2016'
_exptl_crystal_colour 'dark blue'
_exptl_crystal_density_diffrn 2.544
_exptl_crystal_description block
_exptl_crystal_F_000 820
_exptl_crystal_preparation Luminescent
_exptl_crystal_recrystallization_method Anti-solvent
_exptl_crystal_size_max 0.320
_exptl_crystal_size_mid 0.280
_exptl_crystal_size_min 0.180
_refine_diff_density_max 1.608
_refine_diff_density_min -1.661
_refine_diff_density_rms 0.296
_refine_ls_extinction_coef 0.0108(7)
_refine_ls_extinction_expression Fc^*^=kFc[1+0.001xFc^2^\l^3^/sin(2\q)]^-1/4^
_refine_ls_extinction_method 'SHELXL-2014/7 (Sheldrick 2014'
_refine_ls_goodness_of_fit_ref 1.129
_refine_ls_hydrogen_treatment mixed
_refine_ls_matrix_type full
_refine_ls_number_parameters 106
_refine_ls_number_reflns 2872
_refine_ls_number_restraints 1
_refine_ls_restrained_S_all 1.128
_refine_ls_R_factor_all 0.0467
_refine_ls_R_factor_gt 0.0437
_refine_ls_shift/su_max 0.035
_refine_ls_shift/su_mean 0.002
_refine_ls_structure_factor_coef Fsqd
_refine_ls_weighting_details 'w=1/[\s^2^(Fo^2^)+(0.0533P)^2^+18.0754P] where P=(Fo^2^+2Fc^2^)/3'
_refine_ls_weighting_scheme calc
_refine_ls_wR_factor_gt 0.1223
_refine_ls_wR_factor_ref 0.1236
_reflns_Friedel_coverage 0.000
_reflns_number_gt 2680
_reflns_number_total 2872
_reflns_threshold_expression 'I > 2\s(I)'
_cod_data_source_file c9cc00878k2.cif
_cod_data_source_block KA161_0M
_cod_database_code 7123530
_shelx_shelxl_version_number 2014/7
_shelx_space_group_comment
;
The symmetry employed for this shelxl refinement is uniquely defined
by the following loop, which should always be used as a source of
symmetry information in preference to the above space-group names.
They are only intended as comments.
;
_shelx_estimated_absorpt_t_min 0.085
_shelx_estimated_absorpt_t_max 0.170

loop_
_space_group_symop_operation_xyz
'x, y, z'
'-x, y+1/2, -z+1/2'
'-x, -y, -z'
'x, -y-1/2, z-1/2'

loop_
_atom_site_label
_atom_site_type_symbol
_atom_site_fract_x
_atom_site_fract_y
_atom_site_fract_z
_atom_site_U_iso_or_equiv
_atom_site_adp_type
_atom_site_occupancy
_atom_site_site_symmetry_order
_atom_site_calc_flag
_atom_site_refinement_flags_posn
_atom_site_refinement_flags_adp
Br1 Br 0.50577(8) 0.61089(5) 0.63114(6) 0.01183(19) Uani 1 1 d . .
Br2 Br 0.23137(9) 0.38002(5) 0.73196(6) 0.01199(19) Uani 1 1 d . .
Br3 Br 0.29572(8) 0.63511(5) 0.92935(5) 0.00914(18) Uani 1 1 d . .
Br4 Br 0.00518(8) 0.62850(5) 0.62002(5) 0.00882(18) Uani 1 1 d . .
C1 C 0.8182(10) 0.6355(6) 0.9359(6) 0.0179(15) Uani 1 1 d . .
H1A H 0.7994 0.6356 0.8483 0.027 Uiso 1 1 calc R U
H1B H 0.7963 0.5666 0.9658 0.027 Uiso 1 1 calc R U
H1C H 0.9357 0.6549 0.9620 0.027 Uiso 1 1 calc R U
C2 C 0.2471(11) 0.6199(6) 0.2458(6) 0.0199(16) Uani 1 1 d . .
H2A H 0.2595 0.5538 0.2059 0.030 Uiso 1 1 calc R U
H2B H 0.3500 0.6608 0.2427 0.030 Uiso 1 1 calc R U
H2C H 0.1499 0.6570 0.2051 0.030 Uiso 1 1 calc R U
Co1 Co 0.26191(10) 0.56468(6) 0.72873(7) 0.0045(2) Uani 1 1 d . .
N1 N 0.7028(7) 0.7096(4) 0.9835(5) 0.0106(10) Uani 1 1 d . .
H1N H 0.710(11) 0.712(7) 1.064(8) 0.016 Uiso 1 1 d . U
H2N H 0.610(13) 0.688(7) 0.967(8) 0.016 Uiso 1 1 d . U
H3N H 0.708(11) 0.774(7) 0.948(8) 0.016 Uiso 1 1 d . U
N2 N 0.2198(8) 0.6020(5) 0.3715(5) 0.0138(11) Uani 1 1 d D .
H4N H 0.296(17) 0.560(10) 0.403(12) 0.05(4) Uiso 1 1 d . .
H5N H 0.118(10) 0.577(14) 0.381(17) 0.11(6) Uiso 1 1 d D .
H6N H 0.214(13) 0.663(8) 0.400(9) 0.02(2) Uiso 1 1 d . .

loop_
_atom_site_aniso_label
_atom_site_aniso_U_11
_atom_site_aniso_U_22
_atom_site_aniso_U_33
_atom_site_aniso_U_23
_atom_site_aniso_U_13
_atom_site_aniso_U_12
Br1 0.0069(3) 0.0151(3) 0.0142(3) 0.0043(2) 0.0043(2) -0.0015(2)
Br2 0.0224(4) 0.0046(3) 0.0085(3) 0.0001(2) -0.0007(2) -0.0008(2)
Br3 0.0100(3) 0.0126(3) 0.0045(3) -0.0032(2) -0.0006(2) -0.0028(2)
Br4 0.0054(3) 0.0120(3) 0.0082(3) 0.0013(2) -0.0027(2) 0.0028(2)
C1 0.025(4) 0.017(3) 0.013(3) 0.000(3) 0.008(3) 0.010(3)
C2 0.034(4) 0.019(4) 0.009(3) 0.004(3) 0.009(3) 0.004(3)
Co1 0.0037(4) 0.0059(4) 0.0036(4) 0.0000(3) -0.0007(3) -0.0006(3)
N1 0.008(3) 0.012(3) 0.012(3) 0.002(2) 0.003(2) -0.002(2)
N2 0.019(3) 0.015(3) 0.007(3) -0.003(2) 0.001(2) -0.005(2)

loop_
_atom_type_symbol
_atom_type_description
_atom_type_scat_dispersion_real
_atom_type_scat_dispersion_imag
_atom_type_scat_source
C C 0.0033 0.0016 'International Tables Vol C Tables 4.2.6.8 and 6.1.1.4'
H H 0.0000 0.0000 'International Tables Vol C Tables 4.2.6.8 and 6.1.1.4'
Br Br -0.2901 2.4595 'International Tables Vol C Tables 4.2.6.8 and 6.1.1.4'
Co Co 0.3494 0.9721 'International Tables Vol C Tables 4.2.6.8 and 6.1.1.4'
N N 0.0061 0.0033 'International Tables Vol C Tables 4.2.6.8 and 6.1.1.4'

loop_
_geom_angle_atom_site_label_1
_geom_angle_atom_site_label_2
_geom_angle_atom_site_label_3
_geom_angle
N1 C1 H1A 109.5
N1 C1 H1B 109.5
H1A C1 H1B 109.5
N1 C1 H1C 109.5
H1A C1 H1C 109.5
H1B C1 H1C 109.5
N2 C2 H2A 109.5
N2 C2 H2B 109.5
H2A C2 H2B 109.5
N2 C2 H2C 109.5
H2A C2 H2C 109.5
H2B C2 H2C 109.5
Br4 Co1 Br1 111.23(5)
Br4 Co1 Br2 105.68(4)
Br1 Co1 Br2 110.04(4)
Br4 Co1 Br3 110.00(4)
Br1 Co1 Br3 108.60(4)
Br2 Co1 Br3 111.30(4)
C1 N1 H1N 115(6)
C1 N1 H2N 107(7)
H1N N1 H2N 101(8)
C1 N1 H3N 112(5)
H1N N1 H3N 113(8)
H2N N1 H3N 108(9)
C2 N2 H4N 109(9)
C2 N2 H5N 114(10)
H4N N2 H5N 109(10)
C2 N2 H6N 104(7)
H4N N2 H6N 120(10)
H5N N2 H6N 102(10)

loop_
_geom_bond_atom_site_label_1
_geom_bond_atom_site_label_2
_geom_bond_distance
Br1 Co1 2.4075(13)
Br2 Co1 2.4165(15)
Br3 Co1 2.4222(13)
Br4 Co1 2.4060(13)
C1 N1 1.472(9)
C1 H1A 0.9800
C1 H1B 0.9800
C1 H1C 0.9800
C2 N2 1.472(9)
C2 H2A 0.9800
C2 H2B 0.9800
C2 H2C 0.9800
N1 H1N 0.91(9)
N1 H2N 0.79(10)
N1 H3N 0.94(9)
N2 H4N 0.86(14)
N2 H5N 0.89(2)
N2 H6N 0.86(11)

loop_
_geom_hbond_atom_site_label_D
_geom_hbond_atom_site_label_H
_geom_hbond_atom_site_label_A
_geom_hbond_distance_DH
_geom_hbond_distance_HA
_geom_hbond_distance_DA
_geom_hbond_angle_DHA
_geom_hbond_site_symmetry_A
N1 H2N Br3 0.79(10) 2.58(10) 3.367(6) 174(9) .
N1 H1N Br2 0.91(9) 2.58(9) 3.391(6) 149(8) 3_667
N1 H3N Br2 0.94(9) 2.53(9) 3.369(6) 148(7) 2_656
N2 H4N Br1 0.86(14) 2.98(13) 3.496(6) 121(11) .
N2 H4N Br1 0.86(14) 2.78(14) 3.528(7) 147(11) 3_666
N2 H5N Br2 0.89(2) 2.97(14) 3.651(7) 134(15) 3_566
N2 H5N Br4 0.89(2) 2.85(15) 3.499(6) 131(15) 3_566
N2 H6N Br3 0.86(11) 2.71(11) 3.523(7) 156(9) 4_575
